data_2007268
loop_
_publ_author_name
'Kandasamy Chinnakali'
'Hoong-Kun Fun'
'Kamaraj Sriraghavan'
'Vayalakkavoor T.Ramakrishnan'

_publ_section_title
;
 \b-Hydroxy-<i>N</i>-(4-nitrophenyl)phenethylamine
;
_journal_issue 5
_journal_name_full 'Acta Crystallographica Section C'
_journal_page_first IUC9800012
_journal_paper_doi 10.1107/S0108270198099685
_journal_volume 54
_journal_year 1998
_chemical_formula_moiety 'C14 H14 N2 O3'
_chemical_formula_sum 'C14 H14 N2 O3'
_chemical_formula_weight 258.27
_chemical_name_systematic
;
2-hydroxy-N-(4-nitrophenyl)phenethylamine
;
_space_group_IT_number 14
_symmetry_cell_setting monoclinic
_symmetry_space_group_name_Hall '-P 2yn'
_symmetry_space_group_name_H-M 'P 1 21/n 1'
_audit_creation_method SHELXL
_cell_angle_alpha 90.00
_cell_angle_beta 99.6130(10)
_cell_angle_gamma 90.00
_cell_formula_units_Z 4
_cell_length_a 8.2820(2)
_cell_length_b 7.83960(10)
_cell_length_c 20.2459(4)
_cell_measurement_reflns_used 4935
_cell_measurement_temperature 293(2)
_cell_measurement_theta_max 33.0
_cell_measurement_theta_min 1.50
_cell_volume 1296.06(4)
_computing_cell_refinement 'SAINT (Siemens, 1996b)'
_computing_data_collection 'SMART (Siemens, 1996a)'
_computing_data_reduction 'SAINT (Siemens, 1994b)'
_computing_molecular_graphics 'SHELXTL (Sheldrick, 1996)'
_computing_publication_material
; SHELXTL (Sheldrick, 1996)
  PARST (Nardelli, 1995)
;
_computing_structure_refinement 'SHELXTL (Sheldrick, 1996)'
_computing_structure_solution 'SHELXTL (Sheldrick, 1996)'
_diffrn_ambient_temperature 293(2)
_diffrn_measurement_device
;
Siemens SMART CCD area detector diffractometer
;
_diffrn_measurement_method '\w scans'
_diffrn_radiation_monochromator graphite
_diffrn_radiation_source 'fine-focus sealed tube'
_diffrn_radiation_type MoK\a
_diffrn_radiation_wavelength 0.71073
_diffrn_reflns_av_R_equivalents 0.0188
_diffrn_reflns_av_sigmaI/netI 0.0242
_diffrn_reflns_limit_h_max 10
_diffrn_reflns_limit_h_min -10
_diffrn_reflns_limit_k_max 10
_diffrn_reflns_limit_k_min 0
_diffrn_reflns_limit_l_max 26
_diffrn_reflns_limit_l_min 0
_diffrn_reflns_number 8087
_diffrn_reflns_theta_max 27.50
_diffrn_reflns_theta_min 2.79
_diffrn_standards_decay_% 'negligible - see text'
_diffrn_standards_interval_count 'at start and end of data collection'
_diffrn_standards_number '30 frames'
_exptl_absorpt_coefficient_mu 0.095
_exptl_absorpt_correction_type none
_exptl_crystal_colour yellow
_exptl_crystal_density_diffrn 1.324
_exptl_crystal_density_meas ?
_exptl_crystal_description parallelepiped
_exptl_crystal_F_000 544
_exptl_crystal_size_max 0.42
_exptl_crystal_size_mid 0.38
_exptl_crystal_size_min 0.28
_refine_diff_density_max 0.253
_refine_diff_density_min -0.133
_refine_ls_extinction_method none
_refine_ls_goodness_of_fit_all 1.038
_refine_ls_goodness_of_fit_obs 1.084
_refine_ls_hydrogen_treatment refall
_refine_ls_matrix_type full
_refine_ls_number_parameters 228
_refine_ls_number_reflns 2944
_refine_ls_number_restraints 0
_refine_ls_restrained_S_all 1.039
_refine_ls_restrained_S_obs 1.084
_refine_ls_R_factor_all 0.0634
_refine_ls_R_factor_obs .0460
_refine_ls_shift/esd_max 0.000
_refine_ls_shift/esd_mean 0.000
_refine_ls_structure_factor_coef Fsqd
_refine_ls_weighting_details 'w=1/[\s^2^(Fo^2^)+(0.0480P)^2^+0.2986P] where P=(Fo^2^+2Fc^2^)/3'
_refine_ls_weighting_scheme calc
_refine_ls_wR_factor_all 0.1225
_refine_ls_wR_factor_obs .1101
_reflns_number_observed 2238
_reflns_number_total 2945
_reflns_observed_criterion >2sigma(I)
_cod_data_source_file qa0037.cif
_cod_data_source_block I
_cod_depositor_comments
;
The following automatic conversions were performed:

'_exptl_crystal_density_meas' value 'not measured' was changed to '?'
- the value is perceived as not measured.

Automatic conversion script
Id: cif_fix_values 3008 2015-01-20 13:52:24Z robertas 

The following automatic conversions were performed:

'_refine_ls_weighting_scheme' value 'calc
w=1/[\s^2^(Fo^2^)+(0.0480P)^2^+0.2986P] where P=(Fo^2^+2Fc^2^)/3' was
changed to 'calc'. New tag '_refine_ls_weighting_details' was
created. The value of the new tag was set to
'w=1/[\s^2^(Fo^2^)+(0.0480P)^2^+0.2986P] where P=(Fo^2^+2Fc^2^)/3'.

Automatic conversion script
Id: cif_fix_values 3143 2015-03-26 13:38:13Z robertas 
;
_cod_original_sg_symbol_H-M 'P 21/n'
_cod_database_code 2007268

loop_
_symmetry_equiv_pos_as_xyz
'x, y, z'
'x+1/2, -y+1/2, z+1/2'
'-x, -y, -z'
'-x+1/2, y+1/2, -z+1/2'

loop_
_atom_site_aniso_label
_atom_site_aniso_U_11
_atom_site_aniso_U_22
_atom_site_aniso_U_33
_atom_site_aniso_U_12
_atom_site_aniso_U_13
_atom_site_aniso_U_23
O1 .1517(15) .0932(11) .0534(7) .0133(10) .0070(8) .0093(7)
O2 .0869(9) .0828(10) .0963(10) .0203(8) -.0170(8) .0147(8)
O3 .0564(7) .0769(8) .0539(6) .0062(6) .0130(5) .0143(5)
N1 .0725(9) .0575(8) .0677(9) -.0041(7) -.0057(7) .0091(7)
N2 .0679(8) .0591(8) .0452(7) .0092(6) .0112(6) -.0022(6)
C1 .0530(8) .0483(8) .0530(8) -.0033(6) .0005(6) .0030(6)
C2 .0539(9) .0521(9) .0723(10) .0103(7) .0088(7) -.0006(7)
C3 .0605(9) .0571(9) .0562(9) .0076(7) .0158(7) -.0079(7)
C4 .0497(7) .0465(7) .0475(7) -.0002(6) .0088(6) -.0029(6)
C5 .0630(9) .0524(9) .0529(8) .0130(7) .0173(7) .0018(7)
C6 .0703(10) .0531(9) .0495(8) .0041(8) .0164(7) -.0006(7)
C7 .0579(9) .0624(10) .0478(8) .0039(8) .0033(7) .0045(7)
C8 .0541(8) .0604(9) .0392(7) .0036(7) .0059(6) .0065(6)
C9 .0525(8) .0551(8) .0480(7) -.0019(7) .0058(6) -.0039(6)
C10 .0590(9) .0671(10) .0546(9) .0067(8) .0048(7) .0032(7)
C11 .0678(11) .0675(11) .0741(12) .0116(9) -.0051(9) -.0005(9)
C12 .0693(11) .0740(13) .0921(14) .0166(10) .0047(10) -.0222(11)
C13 .0902(14) .0863(14) .0881(14) .0107(12) .0356(12) -.0185(12)
C14 .0852(13) .0728(12) .0645(10) .0078(10) .0244(9) -.0010(9)

loop_
_atom_site_label
_atom_site_fract_x
_atom_site_fract_y
_atom_site_fract_z
_atom_site_U_iso_or_equiv
_atom_site_thermal_displace_type
_atom_site_calc_flag
_atom_site_refinement_flags
_atom_site_occupancy
_atom_site_disorder_group
_atom_site_type_symbol
O1 .3625(2) .3066(2) .12328(7) .1006(5) Uani d . 1 . O
O2 .5000(2) .1310(2) .07317(7) .0924(5) Uani d . 1 . O
O3 .26526(15) .9220(2) -.19726(6) .0620(3) Uani d . 1 . O
N1 .4033(2) .2511(2) .07195(8) .0679(4) Uani d . 1 . N
N2 .1734(2) .5669(2) -.17267(7) .0572(3) Uani d . 1 . N
C1 .3389(2) .3274(2) .00825(7) .0524(4) Uani d . 1 . C
C2 .3875(2) .2681(2) -.05027(9) .0596(4) Uani d . 1 . C
C3 .3307(2) .3469(2) -.10982(8) .0572(4) Uani d . 1 . C
C4 .2241(2) .4884(2) -.11317(7) .0478(3) Uani d . 1 . C
C5 .1744(2) .5421(2) -.05318(8) .0552(4) Uani d . 1 . C
C6 .2318(2) .4625(2) .00644(8) .0569(4) Uani d . 1 . C
C7 .0619(2) .7107(2) -.18186(8) .0567(4) Uani d . 1 . C
C8 .1429(2) .8801(2) -.15762(7) .0515(4) Uani d . 1 . C
C9 .0168(2) 1.0200(2) -.16012(7) .0522(4) Uani d . 1 . C
C10 -.0210(2) 1.1294(2) -.21436(8) .0608(4) Uani d . 1 . C
C11 -.1404(2) 1.2545(3) -.21496(10) .0718(5) Uani d . 1 . C
C12 -.2234(3) 1.2704(3) -.16223(12) .0795(6) Uani d . 1 . C
C13 -.1891(3) 1.1616(3) -.10839(12) .0858(6) Uani d . 1 . C
C14 -.0689(3) 1.0370(3) -.10711(10) .0728(5) Uani d . 1 . C
H1N2 .204(2) .523(3) -.2089(10) .075(6) Uiso d . 1 . H
H1O3 .354(3) .895(3) -.1761(12) .102(8) Uiso d . 1 . H
H2 .454(2) .175(3) -.0490(9) .073(5) Uiso d . 1 . H
H3 .363(2) .308(3) -.1507(10) .077(5) Uiso d . 1 . H
H5 .103(2) .634(2) -.0534(9) .065(5) Uiso d . 1 . H
H6 .197(2) .502(2) .0458(9) .068(5) Uiso d . 1 . H
H7A .024(2) .722(2) -.2310(9) .067(5) Uiso d . 1 . H
H7B -.028(2) .688(2) -.1599(8) .058(4) Uiso d . 1 . H
H8 .1951(18) .8656(19) -.1108(8) .051(4) Uiso d . 1 . H
H10 .034(2) 1.120(2) -.2519(10) .072(5) Uiso d . 1 . H
H11 -.160(3) 1.328(3) -.2529(11) .088(6) Uiso d . 1 . H
H12 -.302(3) 1.359(3) -.1616(11) .093(7) Uiso d . 1 . H
H13 -.248(3) 1.166(3) -.0712(12) .111(8) Uiso d . 1 . H
H14 -.045(3) .960(3) -.0716(11) .085(6) Uiso d . 1 . H

loop_
_atom_type_symbol
_atom_type_description
_atom_type_scat_dispersion_real
_atom_type_scat_dispersion_imag
_atom_type_scat_source
C C 0.0033 0.0016 'International Tables Vol C Tables 4.2.6.8 and 6.1.1.4'
H H 0.0000 0.0000 'International Tables Vol C Tables 4.2.6.8 and 6.1.1.4'
N N 0.0061 0.0033 'International Tables Vol C Tables 4.2.6.8 and 6.1.1.4'
O O 0.0106 0.0060 'International Tables Vol C Tables 4.2.6.8 and 6.1.1.4'

loop_
_geom_angle_atom_site_label_1
_geom_angle_atom_site_label_2
_geom_angle_atom_site_label_3
_geom_angle
_geom_angle_publ_flag
O1 N1 O2 121.6(2) yes
O1 N1 C1 119.9(2) yes
O2 N1 C1 118.5(2) yes
C4 N2 C7 124.31(13) yes
C6 C1 C2 120.64(14) ?
C6 C1 N1 118.92(14) ?
C2 C1 N1 120.42(15) ?
C3 C2 C1 119.60(15) ?
C2 C3 C4 121.17(15) ?
N2 C4 C5 122.54(14) ?
N2 C4 C3 119.87(13) ?
C5 C4 C3 117.60(14) ?
C6 C5 C4 120.94(15) ?
C5 C6 C1 120.01(15) ?
N2 C7 C8 113.45(13) ?
O3 C8 C9 111.41(12) ?
O3 C8 C7 109.41(13) ?
C9 C8 C7 110.86(12) ?
C10 C9 C14 118.4(2) ?
C10 C9 C8 122.62(14) ?
C14 C9 C8 118.93(15) ?
C9 C10 C11 120.6(2) ?
C12 C11 C10 120.4(2) ?
C11 C12 C13 119.8(2) ?
C12 C13 C14 120.2(2) ?
C9 C14 C13 120.6(2) ?

loop_
_geom_bond_atom_site_label_1
_geom_bond_atom_site_label_2
_geom_bond_site_symmetry_2
_geom_bond_distance
_geom_bond_publ_flag
O1 N1 . 1.226(2) yes
O2 N1 . 1.233(2) yes
O3 C8 . 1.432(2) yes
N1 C1 . 1.441(2) yes
N2 C4 . 1.356(2) yes
N2 C7 . 1.449(2) yes
C1 C6 . 1.378(2) ?
C1 C2 . 1.393(2) ?
C2 C3 . 1.366(2) ?
C3 C4 . 1.412(2) ?
C4 C5 . 1.410(2) ?
C5 C6 . 1.371(2) ?
C7 C8 . 1.531(2) ?
C8 C9 . 1.510(2) ?
C9 C10 . 1.387(2) ?
C9 C14 . 1.388(2) ?
C10 C11 . 1.391(2) ?
C11 C12 . 1.369(3) ?
C12 C13 . 1.376(3) ?
C13 C14 . 1.391(3) ?

loop_
_geom_hbond_atom_site_label_D
_geom_hbond_atom_site_label_H
_geom_hbond_atom_site_label_A
_geom_hbond_site_symmetry_A
_geom_hbond_distance_DH
_geom_hbond_distance_HA
_geom_hbond_distance_DA
_geom_hbond_angle_DHA
_geom_hbond_publ_flag
N2 H1N2 O3 4_544 0.88(2) 2.11(2) 2.988(2) 170(2) yes
O3 H1O3 O2 3_665 0.81(2) 2.24(2) 2.938(2) 144(2) yes
C2 H2 O2 3_655 0.91(2) 2.49(2) 3.319(2) 151(2) yes
C8 H8 O2 3_665 0.98(2) 2.51(2) 3.161(2) 123.0(10) yes

loop_
_geom_torsion_atom_site_label_1
_geom_torsion_atom_site_label_2
_geom_torsion_atom_site_label_3
_geom_torsion_atom_site_label_4
_geom_torsion
O1 N1 C1 C6 0.0(2)
O2 N1 C1 C6 -179.5(2)
O1 N1 C1 C2 178.4(2)
O2 N1 C1 C2 -1.1(2)
C6 C1 C2 C3 1.3(2)
N1 C1 C2 C3 -177.13(15)
C1 C2 C3 C4 0.4(3)
C7 N2 C4 C5 -1.1(2)
C7 N2 C4 C3 178.78(14)
C2 C3 C4 N2 178.2(2)
C2 C3 C4 C5 -1.9(2)
N2 C4 C5 C6 -178.2(2)
C3 C4 C5 C6 1.9(2)
C4 C5 C6 C1 -0.3(3)
C2 C1 C6 C5 -1.3(3)
N1 C1 C6 C5 177.13(15)
C4 N2 C7 C8 77.1(2)
N2 C7 C8 O3 64.1(2)
N2 C7 C8 C9 -172.59(12)
O3 C8 C9 C10 27.6(2)
C7 C8 C9 C10 -94.5(2)
O3 C8 C9 C14 -154.52(15)
C7 C8 C9 C14 83.4(2)
C14 C9 C10 C11 0.9(3)
C8 C9 C10 C11 178.8(2)
C9 C10 C11 C12 -0.6(3)
C10 C11 C12 C13 -0.2(3)
C11 C12 C13 C14 0.8(3)
C10 C9 C14 C13 -0.4(3)
C8 C9 C14 C13 -178.3(2)
C12 C13 C14 C9 -0.5(3)

loop_
_cod_related_entry_id
_cod_related_entry_database
_cod_related_entry_code
1 ChemSpider 9098450
